data_4111149
loop_
_publ_author_name
'Praveen K. Thallapally'
'Scott J. Dalgarno'
'Jerry L. Atwood'

_publ_contact_author_address
;      
   Department of Chemistry 
   University of Missouri-Columbia
   Columbia 
   MO 65211
   USA
;
_publ_contact_author_email atwoodj@missouri.edu
_publ_contact_author_fax '+1 (573)882 2754'
_publ_contact_author_name 'Jerry L. Atwood'
_publ_contact_author_phone '+1 (573)882 8371'
_publ_section_title
;
 Frustrated Organic Solids Display Unexpected Gas Sorption
;
_journal_name_full 'Journal of the American Chemical Society'
_journal_page_first 15060
_journal_page_last 15061
_journal_paper_doi 10.1021/ja065499x
_journal_volume 128
_journal_year 2006
_chemical_formula_moiety 'C27.50 H35 O2.50'
_chemical_formula_sum 'C27.5 H35 O2.5'
_chemical_formula_weight 405.55
_chemical_name_common 'Sublimed p-tBu-calix5arene'
_chemical_name_systematic
; 
 ? 
;
_space_group_IT_number 62
_symmetry_cell_setting orthorhombic
_symmetry_space_group_name_Hall '-P 2ac 2n'
_symmetry_space_group_name_H-M 'P n m a'
_atom_sites_solution_hydrogens geom
_atom_sites_solution_primary direct
_atom_sites_solution_secondary difmap
_audit_creation_method SHELXL-97
_cell_angle_alpha 90.00
_cell_angle_beta 90.00
_cell_angle_gamma 90.00
_cell_formula_units_Z 8
_cell_length_a 12.780(3)
_cell_length_b 25.035(6)
_cell_length_c 15.340(4)
_cell_measurement_temperature 173(2)
_cell_volume 4908(2)
_computing_cell_refinement 'SAINT (Bruker, 1998)'
_computing_data_collection 'SMART (Bruker, 1998)'
_computing_data_reduction 'SAINT (Bruker, 1998)'
_computing_molecular_graphics
;
 XSeed (Barbour, 2001)
;
_computing_publication_material 'local program'
_computing_structure_refinement 'SHELXL-97 (Sheldrick, 1997)'
_computing_structure_solution 'SHELXS-97 (Sheldrick, 1990)'
_diffrn_ambient_temperature 173(2)
_diffrn_measured_fraction_theta_full 0.993
_diffrn_measured_fraction_theta_max 0.993
_diffrn_measurement_device_type 'Bruker SMART 1000 CCD diffractometer'
_diffrn_radiation_monochromator graphite
_diffrn_radiation_source 'fine-focus sealed tube'
_diffrn_radiation_type MoK\a
_diffrn_radiation_wavelength 0.71073
_diffrn_reflns_av_R_equivalents 0.1290
_diffrn_reflns_av_sigmaI/netI 0.1354
_diffrn_reflns_limit_h_max 7
_diffrn_reflns_limit_h_min -14
_diffrn_reflns_limit_k_max 27
_diffrn_reflns_limit_k_min -22
_diffrn_reflns_limit_l_max 17
_diffrn_reflns_limit_l_min -9
_diffrn_reflns_number 12069
_diffrn_reflns_theta_full 23.31
_diffrn_reflns_theta_max 23.31
_diffrn_reflns_theta_min 1.56
_exptl_absorpt_coefficient_mu 0.068
_exptl_absorpt_correction_T_max 0.9905
_exptl_absorpt_correction_T_min 0.9865
_exptl_absorpt_correction_type multi-scan
_exptl_crystal_colour Colourless
_exptl_crystal_density_diffrn 1.098
_exptl_crystal_description Prism
_exptl_crystal_F_000 1760
_exptl_crystal_size_max 0.20
_exptl_crystal_size_mid 0.16
_exptl_crystal_size_min 0.14
_refine_diff_density_max 0.262
_refine_diff_density_min -0.261
_refine_diff_density_rms 0.050
_refine_ls_extinction_coef 0.0030(5)
_refine_ls_extinction_expression Fc^*^=kFc[1+0.001xFc^2^\l^3^/sin(2\q)]^-1/4^
_refine_ls_extinction_method SHELXL
_refine_ls_goodness_of_fit_ref 1.065
_refine_ls_hydrogen_treatment mixed
_refine_ls_matrix_type full
_refine_ls_number_parameters 316
_refine_ls_number_reflns 3610
_refine_ls_number_restraints 21
_refine_ls_restrained_S_all 1.073
_refine_ls_R_factor_all 0.1874
_refine_ls_R_factor_gt 0.0918
_refine_ls_shift/su_max 0.021
_refine_ls_shift/su_mean 0.000
_refine_ls_structure_factor_coef Fsqd
_refine_ls_weighting_details 'calc w=1/[\s^2^(Fo^2^)+(0.0703P)^2^+1.1978P] where P=(Fo^2^+2Fc^2^)/3'
_refine_ls_weighting_scheme calc
_refine_ls_wR_factor_gt 0.1675
_refine_ls_wR_factor_ref 0.2005
_reflns_number_gt 1793
_reflns_number_total 3610
_reflns_threshold_expression >2sigma(I)
_cod_data_source_file ja065499xsi20060809_072947_2.cif
_cod_data_source_block sublimedTBC5
_cod_original_formula_sum 'C27.50 H35 O2.50'
_cod_database_code 4111149

loop_
_symmetry_equiv_pos_as_xyz
'x, y, z'
'-x+1/2, -y, z+1/2'
'x+1/2, -y+1/2, -z+1/2'
'-x, y+1/2, -z'
'-x, -y, -z'
'x-1/2, y, -z-1/2'
'-x-1/2, y-1/2, z-1/2'
'x, -y-1/2, z'

loop_
_atom_site_label
_atom_site_type_symbol
_atom_site_fract_x
_atom_site_fract_y
_atom_site_fract_z
_atom_site_U_iso_or_equiv
_atom_site_adp_type
_atom_site_occupancy
_atom_site_symmetry_multiplicity
_atom_site_calc_flag
_atom_site_refinement_flags
_atom_site_disorder_assembly
_atom_site_disorder_group
O1 O 0.1564(3) 0.30535(14) 0.18333(19) 0.0473(10) Uani 1 1 d . . .
H1 H 0.1086 0.3261 0.1670 0.057 Uiso 1 1 calc R . .
C1 C 0.3398(6) 0.2500 0.2413(4) 0.043(2) Uani 1 2 d S . .
H1A H 0.2749 0.2500 0.2765 0.051 Uiso 1 2 calc SR . .
H1B H 0.3999 0.2500 0.2820 0.051 Uiso 1 2 calc SR . .
O2 O -0.0105(3) 0.34026(13) 0.0740(2) 0.0477(10) Uani 1 1 d . . .
H2 H 0.0314 0.3423 0.1161 0.057 Uiso 1 1 calc R . .
C2 C 0.3432(4) 0.3004(2) 0.1863(3) 0.0417(14) Uani 1 1 d . . .
O3 O -0.1015(4) 0.2500 0.0064(3) 0.0478(14) Uani 1 2 d S . .
H3 H -0.0916 0.2816 0.0230 0.057 Uiso 0.50 1 calc PR . .
C3 C 0.4383(4) 0.3198(2) 0.1567(3) 0.0434(15) Uani 1 1 d . . .
H3A H 0.5002 0.3013 0.1727 0.052 Uiso 1 1 calc R . .
C4 C 0.4476(4) 0.3652(2) 0.1043(3) 0.0437(14) Uani 1 1 d . A .
C5 C 0.3566(4) 0.3934(2) 0.0910(3) 0.0425(14) Uani 1 1 d . . .
H5 H 0.3607 0.4263 0.0603 0.051 Uiso 1 1 calc R . .
C6 C 0.2588(4) 0.3764(2) 0.1202(3) 0.0399(14) Uani 1 1 d . . .
C7 C 0.2537(4) 0.3274(2) 0.1620(3) 0.0372(13) Uani 1 1 d . . .
C8 C 0.5528(4) 0.3802(2) 0.0647(3) 0.0496(15) Uani 1 1 d D . .
C9 C 0.647(2) 0.3532(13) 0.110(2) 0.089(15) Uiso 0.25 1 d PD A 1
H9A H 0.6475 0.3150 0.0959 0.134 Uiso 0.25 1 calc PR A 1
H9B H 0.6419 0.3580 0.1729 0.134 Uiso 0.25 1 calc PR A 1
H9C H 0.7123 0.3695 0.0888 0.134 Uiso 0.25 1 calc PR A 1
C10 C 0.6448(10) 0.3728(7) 0.1242(9) 0.032(4) Uiso 0.50 1 d PD A 2
H10A H 0.6576 0.3345 0.1326 0.047 Uiso 0.50 1 calc PR A 2
H10B H 0.6300 0.3895 0.1806 0.047 Uiso 0.50 1 calc PR A 2
H10C H 0.7068 0.3894 0.0982 0.047 Uiso 0.50 1 calc PR A 2
C11 C 0.6293(16) 0.3940(10) 0.1382(12) 0.033(8) Uiso 0.25 1 d PD A 3
H11A H 0.6320 0.3643 0.1799 0.049 Uiso 0.25 1 calc PR A 3
H11B H 0.6057 0.4264 0.1681 0.049 Uiso 0.25 1 calc PR A 3
H11C H 0.6992 0.3999 0.1138 0.049 Uiso 0.25 1 calc PR A 3
C12 C 0.574(3) 0.4403(9) 0.090(3) 0.147(16) Uiso 0.25 1 d PD A 1
H12A H 0.6371 0.4530 0.0612 0.220 Uiso 0.25 1 calc PR A 1
H12B H 0.5825 0.4431 0.1537 0.220 Uiso 0.25 1 calc PR A 1
H12C H 0.5140 0.4623 0.0722 0.220 Uiso 0.25 1 calc PR A 1
C13 C 0.5557(12) 0.4386(5) 0.0281(11) 0.054(5) Uiso 0.50 1 d PD A 2
H13A H 0.6250 0.4459 0.0035 0.081 Uiso 0.50 1 calc PR A 2
H13B H 0.5414 0.4639 0.0753 0.081 Uiso 0.50 1 calc PR A 2
H13C H 0.5025 0.4425 -0.0175 0.081 Uiso 0.50 1 calc PR A 2
C14 C 0.540(3) 0.4254(11) 0.0009(19) 0.063(11) Uiso 0.25 1 d PD A 3
H14A H 0.6052 0.4301 -0.0319 0.094 Uiso 0.25 1 calc PR A 3
H14B H 0.5238 0.4583 0.0325 0.094 Uiso 0.25 1 calc PR A 3
H14C H 0.4829 0.4171 -0.0395 0.094 Uiso 0.25 1 calc PR A 3
C15 C 0.554(3) 0.3785(17) -0.0310(11) 0.102(11) Uiso 0.25 1 d PD A 1
H15A H 0.6161 0.3970 -0.0528 0.152 Uiso 0.25 1 calc PR A 1
H15B H 0.4909 0.3962 -0.0536 0.152 Uiso 0.25 1 calc PR A 1
H15C H 0.5548 0.3412 -0.0505 0.152 Uiso 0.25 1 calc PR A 1
C16 C 0.5676(12) 0.3438(6) -0.0181(8) 0.047(4) Uiso 0.50 1 d PD A 2
H16A H 0.5064 0.3473 -0.0562 0.071 Uiso 0.50 1 calc PR A 2
H16B H 0.5749 0.3065 0.0002 0.071 Uiso 0.50 1 calc PR A 2
H16C H 0.6305 0.3549 -0.0497 0.071 Uiso 0.50 1 calc PR A 2
C17 C 0.582(2) 0.3289(8) 0.0062(16) 0.048(9) Uiso 0.25 1 d PD A 3
H17A H 0.5231 0.3202 -0.0320 0.072 Uiso 0.25 1 calc PR A 3
H17B H 0.5971 0.2985 0.0444 0.072 Uiso 0.25 1 calc PR A 3
H17C H 0.6439 0.3370 -0.0292 0.072 Uiso 0.25 1 calc PR A 3
C18 C 0.1629(4) 0.4119(2) 0.1091(3) 0.0439(15) Uani 1 1 d . . .
H18A H 0.1123 0.4031 0.1558 0.053 Uiso 1 1 calc R . .
H18B H 0.1846 0.4495 0.1177 0.053 Uiso 1 1 calc R . .
C19 C 0.1073(4) 0.4077(2) 0.0221(3) 0.0359(13) Uani 1 1 d . . .
C20 C 0.1388(4) 0.4398(2) -0.0474(3) 0.0417(14) Uani 1 1 d . . .
H20 H 0.1976 0.4624 -0.0393 0.050 Uiso 1 1 calc R . .
C21 C 0.0890(4) 0.4405(2) -0.1278(3) 0.0395(14) Uani 1 1 d . B .
C22 C -0.0015(4) 0.40975(19) -0.1346(3) 0.0380(14) Uani 1 1 d . . .
H22 H -0.0399 0.4106 -0.1876 0.046 Uiso 1 1 calc R . .
C23 C -0.0381(4) 0.3776(2) -0.0664(3) 0.0381(13) Uani 1 1 d . . .
C24 C 0.0212(4) 0.3750(2) 0.0084(3) 0.0358(13) Uani 1 1 d . . .
C25 C 0.1292(4) 0.4756(2) -0.2014(3) 0.0480(15) Uani 1 1 d D . .
C26 C 0.1318(11) 0.5350(4) -0.1738(9) 0.073(5) Uiso 0.60 1 d PD B 2
H26A H 0.1521 0.5571 -0.2238 0.110 Uiso 0.60 1 calc PR B 2
H26B H 0.1827 0.5398 -0.1266 0.110 Uiso 0.60 1 calc PR B 2
H26C H 0.0623 0.5458 -0.1534 0.110 Uiso 0.60 1 calc PR B 2
C27 C 0.0970(17) 0.5315(6) -0.1834(12) 0.063(7) Uiso 0.40 1 d PD B 3
H27A H 0.1226 0.5422 -0.1258 0.094 Uiso 0.40 1 calc PR B 3
H27B H 0.0205 0.5340 -0.1847 0.094 Uiso 0.40 1 calc PR B 3
H27C H 0.1267 0.5551 -0.2279 0.094 Uiso 0.40 1 calc PR B 3
C28 C 0.0388(14) 0.4843(8) -0.2741(11) 0.030(6) Uiso 0.25 1 d PD B 1
H28A H -0.0231 0.5001 -0.2466 0.045 Uiso 0.25 1 calc PR B 1
H28B H 0.0201 0.4498 -0.3000 0.045 Uiso 0.25 1 calc PR B 1
H28C H 0.0647 0.5083 -0.3198 0.045 Uiso 0.25 1 calc PR B 1
C29 C 0.0800(12) 0.4635(6) -0.2891(7) 0.056(5) Uiso 0.50 1 d PD B 2
H29A H 0.0063 0.4742 -0.2883 0.083 Uiso 0.50 1 calc PR B 2
H29B H 0.0850 0.4251 -0.3009 0.083 Uiso 0.50 1 calc PR B 2
H29C H 0.1170 0.4833 -0.3348 0.083 Uiso 0.50 1 calc PR B 2
C30 C 0.117(3) 0.4459(12) -0.2882(14) 0.071(11) Uiso 0.25 1 d PD B 3
H30A H 0.0441 0.4354 -0.2963 0.107 Uiso 0.25 1 calc PR B 3
H30B H 0.1616 0.4139 -0.2877 0.107 Uiso 0.25 1 calc PR B 3
H30C H 0.1390 0.4693 -0.3361 0.107 Uiso 0.25 1 calc PR B 3
C31 C 0.2201(16) 0.4513(9) -0.2479(14) 0.037(6) Uiso 0.25 1 d PD B 1
H31A H 0.2447 0.4758 -0.2934 0.055 Uiso 0.25 1 calc PR B 1
H31B H 0.1986 0.4175 -0.2747 0.055 Uiso 0.25 1 calc PR B 1
H31C H 0.2768 0.4446 -0.2063 0.055 Uiso 0.25 1 calc PR B 1
C32 C 0.2506(8) 0.4664(8) -0.2112(12) 0.038(4) Uiso 0.50 1 d PD B 2
H32A H 0.2769 0.4871 -0.2607 0.058 Uiso 0.50 1 calc PR B 2
H32B H 0.2643 0.4284 -0.2211 0.058 Uiso 0.50 1 calc PR B 2
H32C H 0.2861 0.4779 -0.1578 0.058 Uiso 0.50 1 calc PR B 2
C33 C 0.2520(16) 0.477(2) -0.195(3) 0.11(2) Uiso 0.25 1 d PD B 3
H33A H 0.2806 0.4947 -0.2471 0.166 Uiso 0.25 1 calc PR B 3
H33B H 0.2794 0.4410 -0.1907 0.166 Uiso 0.25 1 calc PR B 3
H33C H 0.2726 0.4977 -0.1431 0.166 Uiso 0.25 1 calc PR B 3
C34 C -0.1443(4) 0.35120(19) -0.0739(3) 0.0386(14) Uani 1 1 d . . .
H34A H -0.1921 0.3768 -0.1030 0.046 Uiso 1 1 calc R . .
H34B H -0.1714 0.3456 -0.0141 0.046 Uiso 1 1 calc R . .
C35 C -0.1518(4) 0.2982(2) -0.1223(3) 0.0373(13) Uani 1 1 d . . .
C36 C -0.1839(4) 0.2971(2) -0.2081(3) 0.0421(14) Uani 1 1 d . . .
H36 H -0.1950 0.3301 -0.2370 0.051 Uiso 1 1 calc R . .
C37 C -0.2009(6) 0.2500 -0.2549(5) 0.041(2) Uani 1 2 d S . .
C38 C -0.1322(5) 0.2500 -0.0811(5) 0.042(2) Uani 1 2 d S . .
C39 C -0.2406(6) 0.2500 -0.3487(5) 0.048(2) Uani 1 2 d SD . .
C40 C -0.1665(10) 0.2842(5) -0.4043(8) 0.077(4) Uiso 0.50 1 d PD C 3
H40A H -0.1560 0.3189 -0.3760 0.116 Uiso 0.50 1 calc PR C 3
H40B H -0.1971 0.2896 -0.4622 0.116 Uiso 0.50 1 calc PR C 3
H40C H -0.0990 0.2660 -0.4101 0.116 Uiso 0.50 1 calc PR C 3
C41 C -0.2437(10) 0.3059(4) -0.3900(7) 0.055(3) Uiso 0.50 1 d PD C 2
H41A H -0.2925 0.3285 -0.3575 0.082 Uiso 0.50 1 calc PR C 2
H41B H -0.2668 0.3030 -0.4507 0.082 Uiso 0.50 1 calc PR C 2
H41C H -0.1736 0.3217 -0.3881 0.082 Uiso 0.50 1 calc PR C 2
C42 C -0.3449(12) 0.2801(7) -0.3560(12) 0.072(6) Uiso 0.38 1 d PD C 1
H42A H -0.3981 0.2618 -0.3210 0.108 Uiso 0.38 1 calc PR C 1
H42B H -0.3671 0.2811 -0.4171 0.108 Uiso 0.38 1 calc PR C 1
H42C H -0.3359 0.3167 -0.3345 0.108 Uiso 0.38 1 calc PR C 1
C43 C -0.3605(16) 0.2500 -0.337(3) 0.073(13) Uiso 0.25 2 d SPD C 4
H43A H -0.3815 0.2810 -0.3027 0.109 Uiso 0.13 1 calc PR C 4
H43B H -0.3822 0.2172 -0.3077 0.109 Uiso 0.13 1 calc PR C 4
H43C H -0.3940 0.2518 -0.3949 0.109 Uiso 0.25 2 calc SPR C 4

loop_
_atom_site_aniso_label
_atom_site_aniso_U_11
_atom_site_aniso_U_22
_atom_site_aniso_U_33
_atom_site_aniso_U_23
_atom_site_aniso_U_13
_atom_site_aniso_U_12
O1 0.036(2) 0.063(3) 0.042(2) -0.0039(18) 0.0036(17) 0.005(2)
C1 0.043(5) 0.049(5) 0.036(4) 0.000 -0.002(4) 0.000
O2 0.044(2) 0.062(3) 0.037(2) 0.0003(19) -0.0015(17) 0.002(2)
C2 0.039(4) 0.063(4) 0.023(3) -0.008(3) -0.002(3) -0.002(4)
O3 0.050(3) 0.049(3) 0.045(3) 0.000 0.004(3) 0.000
C3 0.037(4) 0.059(4) 0.034(3) 0.000(3) -0.004(3) 0.011(3)
C4 0.039(4) 0.065(4) 0.028(3) -0.001(3) -0.003(3) 0.003(3)
C5 0.044(4) 0.040(4) 0.043(3) -0.006(3) -0.003(3) -0.005(3)
C6 0.039(4) 0.049(4) 0.032(3) -0.011(3) -0.001(3) 0.009(3)
C7 0.029(3) 0.054(4) 0.029(3) -0.012(3) 0.003(3) 0.001(3)
C8 0.034(3) 0.064(4) 0.050(3) 0.010(3) 0.000(3) -0.004(3)
C18 0.039(3) 0.044(4) 0.048(3) -0.010(3) -0.005(3) -0.001(3)
C19 0.033(3) 0.038(3) 0.037(3) -0.017(3) -0.002(3) 0.006(3)
C20 0.037(3) 0.042(4) 0.046(3) -0.008(3) -0.003(3) 0.001(3)
C21 0.041(4) 0.037(3) 0.040(3) -0.007(3) -0.002(3) 0.000(3)
C22 0.035(3) 0.038(3) 0.040(3) -0.013(3) -0.003(3) 0.004(3)
C23 0.028(3) 0.042(4) 0.044(3) -0.013(3) 0.000(3) 0.006(3)
C24 0.031(3) 0.039(3) 0.038(3) -0.003(3) 0.007(3) 0.000(3)
C25 0.050(4) 0.047(4) 0.047(3) -0.004(3) -0.003(3) -0.009(3)
C34 0.028(3) 0.040(4) 0.048(3) 0.002(3) -0.004(3) 0.003(3)
C35 0.024(3) 0.040(4) 0.048(3) 0.000(3) 0.001(3) 0.002(3)
C36 0.025(3) 0.050(4) 0.051(4) 0.002(3) -0.002(3) 0.002(3)
C37 0.031(5) 0.047(6) 0.046(5) 0.000 -0.015(4) 0.000
C38 0.023(5) 0.063(6) 0.040(5) 0.000 -0.002(4) 0.000
C39 0.044(5) 0.044(5) 0.056(5) 0.000 -0.010(4) 0.000

loop_
_atom_type_symbol
_atom_type_description
_atom_type_scat_dispersion_real
_atom_type_scat_dispersion_imag
_atom_type_scat_source
C C 0.0033 0.0016 'International Tables Vol C Tables 4.2.6.8 and 6.1.1.4'
H H 0.0000 0.0000 'International Tables Vol C Tables 4.2.6.8 and 6.1.1.4'
O O 0.0106 0.0060 'International Tables Vol C Tables 4.2.6.8 and 6.1.1.4'

loop_
_geom_angle_atom_site_label_1
_geom_angle_atom_site_label_2
_geom_angle_atom_site_label_3
_geom_angle
_geom_angle_site_symmetry_1
_geom_angle_site_symmetry_3
C2 C1 C2 112.4(6) . 8_565
C7 C2 C3 117.8(5) . .
C7 C2 C1 122.2(6) . .
C3 C2 C1 120.0(6) . .
C2 C3 C4 123.3(5) . .
C5 C4 C3 115.5(5) . .
C5 C4 C8 124.0(5) . .
C3 C4 C8 120.4(5) . .
C4 C5 C6 123.6(5) . .
C7 C6 C5 117.4(5) . .
C7 C6 C18 122.0(5) . .
C5 C6 C18 120.5(5) . .
C2 C7 C6 121.3(5) . .
C2 C7 O1 118.7(5) . .
C6 C7 O1 119.9(5) . .
C15 C8 C10 126.7(16) . .
C15 C8 C14 51.1(14) . .
C10 C8 C14 125.1(15) . .
C15 C8 C4 113.5(15) . .
C10 C8 C4 114.7(7) . .
C14 C8 C4 110.5(13) . .
C15 C8 C11 137.5(17) . .
C10 C8 C11 23.0(10) . .
C14 C8 C11 112.3(16) . .
C4 C8 C11 108.9(9) . .
C15 C8 C9 115(2) . .
C10 C8 C9 20.3(15) . .
C14 C8 C9 134.7(19) . .
C4 C8 C9 113.7(14) . .
C11 C8 C9 43.2(15) . .
C15 C8 C13 70.7(16) . .
C10 C8 C13 108.4(9) . .
C14 C8 C13 21.2(14) . .
C4 C8 C13 113.3(7) . .
C11 C8 C13 92.3(11) . .
C9 C8 C13 123.4(15) . .
C15 C8 C16 34.5(14) . .
C10 C8 C16 108.9(10) . .
C14 C8 C16 85.6(13) . .
C4 C8 C16 106.5(7) . .
C11 C8 C16 130.3(12) . .
C9 C8 C16 90.7(14) . .
C13 C8 C16 104.4(9) . .
C15 C8 C12 106(2) . .
C10 C8 C12 80.5(17) . .
C14 C8 C12 57.6(18) . .
C4 C8 C12 106.5(15) . .
C11 C8 C12 59.7(16) . .
C9 C8 C12 100(2) . .
C13 C8 C12 36.5(14) . .
C16 C8 C12 137.2(16) . .
C15 C8 C17 54.4(17) . .
C10 C8 C17 93.3(13) . .
C14 C8 C17 105.2(16) . .
C4 C8 C17 103.3(11) . .
C11 C8 C17 116.1(14) . .
C9 C8 C17 73.6(15) . .
C13 C8 C17 122.6(12) . .
C16 C8 C17 20.2(11) . .
C12 C8 C17 149.4(18) . .
C19 C18 C6 115.7(4) . .
C24 C19 C20 116.9(5) . .
C24 C19 C18 123.1(5) . .
C20 C19 C18 119.9(5) . .
C21 C20 C19 123.7(5) . .
C20 C21 C22 116.1(5) . .
C20 C21 C25 120.8(5) . .
C22 C21 C25 123.0(5) . .
C21 C22 C23 122.6(5) . .
C24 C23 C22 117.8(5) . .
C24 C23 C34 122.5(5) . .
C22 C23 C34 119.5(4) . .
C23 C24 C19 122.4(5) . .
C23 C24 O2 118.1(5) . .
C19 C24 O2 119.4(4) . .
C27 C25 C31 133.5(13) . .
C27 C25 C29 103.8(11) . .
C31 C25 C29 79.4(11) . .
C27 C25 C21 108.3(8) . .
C31 C25 C21 112.4(9) . .
C29 C25 C21 113.8(7) . .
C27 C25 C30 126.3(15) . .
C31 C25 C30 57.5(13) . .
C29 C25 C30 24.6(13) . .
C21 C25 C30 109.3(12) . .
C27 C25 C26 18.0(11) . .
C31 C25 C26 120.4(11) . .
C29 C25 C26 116.4(9) . .
C21 C25 C26 111.1(6) . .
C30 C25 C26 135.0(14) . .
C27 C25 C33 104(2) . .
C31 C25 C33 42.8(19) . .
C29 C25 C33 118.4(18) . .
C21 C25 C33 107.9(18) . .
C30 C25 C33 100(2) . .
C26 C25 C33 86.2(18) . .
C27 C25 C32 115.4(12) . .
C31 C25 C32 29.4(9) . .
C29 C25 C32 107.1(10) . .
C21 C25 C32 108.6(7) . .
C30 C25 C32 86.7(13) . .
C26 C25 C32 98.4(10) . .
C33 C25 C32 14(2) . .
C27 C25 C28 78.7(11) . .
C31 C25 C28 106.3(12) . .
C29 C25 C28 28.4(8) . .
C21 C25 C28 110.4(8) . .
C30 C25 C28 52.9(15) . .
C26 C25 C28 94.3(10) . .
C33 C25 C28 138.6(19) . .
C32 C25 C28 131.0(10) . .
C23 C34 C35 118.2(4) . .
C36 C35 C38 118.1(5) . .
C36 C35 C34 120.0(5) . .
C38 C35 C34 121.7(4) . .
C35 C36 C37 123.6(5) . .
C36 C37 C36 115.0(7) . 8_565
C36 C37 C39 122.4(3) . .
C36 C37 C39 122.4(3) 8_565 .
C35 C38 C35 121.2(7) . 8_565
C35 C38 O3 119.2(3) . .
C35 C38 O3 119.2(3) 8_565 .
C37 C39 C42 110.9(8) . 8_565
C37 C39 C42 110.9(8) . .
C42 C39 C42 58.9(14) 8_565 .
C37 C39 C40 108.5(7) . .
C42 C39 C40 140.3(10) 8_565 .
C42 C39 C40 102.8(8) . .
C37 C39 C40 108.5(7) . 8_565
C42 C39 C40 102.8(8) 8_565 8_565
C42 C39 C40 140.3(10) . 8_565
C40 C39 C40 67.8(10) . 8_565
C37 C39 C41 113.4(5) . .
C42 C39 C41 113.3(10) 8_565 .
C42 C39 C41 60.0(7) . .
C40 C39 C41 43.8(5) . .
C40 C39 C41 107.1(8) 8_565 .
C37 C39 C41 113.4(5) . 8_565
C42 C39 C41 60.0(7) 8_565 8_565
C42 C39 C41 113.3(10) . 8_565
C40 C39 C41 107.1(8) . 8_565
C40 C39 C41 43.8(5) 8_565 8_565
C41 C39 C41 131.2(10) . 8_565
C37 C39 C43 103.0(17) . .
C42 C39 C43 31.3(8) 8_565 .
C42 C39 C43 31.3(8) . .
C40 C39 C43 132.5(12) . .
C40 C39 C43 132.5(12) 8_565 .
C41 C39 C43 91.2(9) . .
C41 C39 C43 91.2(9) 8_565 .

loop_
_geom_bond_atom_site_label_1
_geom_bond_atom_site_label_2
_geom_bond_distance
_geom_bond_site_symmetry_2
O1 C7 1.400(6) .
C1 C2 1.518(6) .
C1 C2 1.518(6) 8_565
O2 C24 1.392(5) .
C2 C7 1.380(7) .
C2 C3 1.385(7) .
O3 C38 1.399(8) .
C3 C4 1.396(7) .
C4 C5 1.376(7) .
C4 C8 1.523(7) .
C5 C6 1.394(7) .
C6 C7 1.387(7) .
C6 C18 1.523(7) .
C8 C15 1.468(17) .
C8 C10 1.500(10) .
C8 C14 1.503(16) .
C8 C11 1.532(15) .
C8 C9 1.548(18) .
C8 C13 1.565(11) .
C8 C16 1.574(11) .
C8 C12 1.578(18) .
C8 C17 1.610(16) .
C18 C19 1.516(6) .
C19 C24 1.387(6) .
C19 C20 1.394(6) .
C20 C21 1.387(6) .
C21 C22 1.393(6) .
C21 C25 1.521(7) .
C22 C23 1.400(6) .
C23 C24 1.376(6) .
C23 C34 1.515(7) .
C25 C27 1.484(14) .
C25 C31 1.494(15) .
C25 C29 1.516(11) .
C25 C30 1.534(17) .
C25 C26 1.547(11) .
C25 C33 1.574(19) .
C25 C32 1.576(11) .
C25 C28 1.621(14) .
C34 C35 1.524(6) .
C35 C36 1.379(6) .
C35 C38 1.384(6) .
C36 C37 1.397(6) .
C37 C36 1.397(6) 8_565
C37 C39 1.527(9) .
C38 C35 1.384(6) 8_565
C39 C42 1.535(13) 8_565
C39 C42 1.535(13) .
C39 C40 1.536(11) .
C39 C40 1.536(11) 8_565
C39 C41 1.536(10) .
C39 C41 1.536(10) 8_565
C39 C43 1.542(19) .
